data_7238915
loop_
_publ_author_name
'Panja, Anangamohan'

_publ_section_title
;
 A series of tetrabromocatecholate chelated cobalt(iii) complexes with
 various N-donor ancillary ligands: syntheses, crystal structures,
 co-crystallization, thermally induced valence tautomerism and
 electrochemical studies
;
_journal_issue 15
_journal_name_full 'RSC Advances'
_journal_page_first 4954
_journal_paper_doi 10.1039/c3ra22897e
_journal_volume 3
_journal_year 2013
_chemical_formula_sum 'C39 H70 Br12 Co3 N15 O20'
_chemical_formula_weight 2204.72
_space_group_IT_number 4
_space_group_name_Hall 'P 2yb'
_space_group_name_H-M_alt 'P 1 21 1'
_symmetry_cell_setting monoclinic
_symmetry_space_group_name_H-M 'P 1 21 1'
_atom_sites_solution_hydrogens geom
_atom_sites_solution_primary direct
_atom_sites_solution_secondary difmap
_audit_creation_method SHELXL-97
_cell_angle_alpha 90.00
_cell_angle_beta 91.790(3)
_cell_angle_gamma 90.00
_cell_formula_units_Z 4
_cell_length_a 18.519(3)
_cell_length_b 14.082(3)
_cell_length_c 26.628(4)
_cell_measurement_reflns_used 17580
_cell_measurement_temperature 150(2)
_cell_measurement_theta_max 27.50
_cell_measurement_theta_min 1.0
_cell_volume 6941(2)
_computing_cell_refinement 'HKL Scalepack (Otwinowski & Minor 1997)'
_computing_data_collection 'KappaCCD Server Software (Nonius, 1997)'
_computing_data_reduction 'HKL Denzo and Scalepack (Otwinowski & Minor 1997)'
_computing_molecular_graphics 'ORTEP-3 (Farrugia, 1997) and Mercury (CCDC)'
_computing_publication_material 'shelxl-97 (Sheldrick, 1997)'
_computing_structure_refinement 'SHELXL-97 (Sheldrick, 1997)'
_computing_structure_solution 'Shelxs-97 (Sheldrick, 1990)'
_diffrn_ambient_temperature 150(2)
_diffrn_detector_area_resol_mean 9
_diffrn_measured_fraction_theta_full 0.958
_diffrn_measured_fraction_theta_max 0.958
_diffrn_measurement_device '95mm CCD camera on \k-goniostat'
_diffrn_measurement_device_type KappaCCD
_diffrn_measurement_method CCD
_diffrn_radiation_monochromator 'horizonally mounted graphite crystal'
_diffrn_radiation_source 'fine-focus sealed tube'
_diffrn_radiation_type MoK\a
_diffrn_radiation_wavelength 0.71073
_diffrn_reflns_av_R_equivalents 0.0420
_diffrn_reflns_av_sigmaI/netI 0.0781
_diffrn_reflns_limit_h_max 24
_diffrn_reflns_limit_h_min -24
_diffrn_reflns_limit_k_max 18
_diffrn_reflns_limit_k_min -18
_diffrn_reflns_limit_l_max 34
_diffrn_reflns_limit_l_min -34
_diffrn_reflns_number 31908
_diffrn_reflns_theta_full 27.50
_diffrn_reflns_theta_max 27.50
_diffrn_reflns_theta_min 1.10
_exptl_absorpt_coefficient_mu 7.691
_exptl_absorpt_correction_T_max 0.7462
_exptl_absorpt_correction_T_min 0.4753
_exptl_absorpt_correction_type empirical
_exptl_absorpt_process_details Scalepack
_exptl_crystal_colour green
_exptl_crystal_density_diffrn 2.094
_exptl_crystal_density_method 'not measured'
_exptl_crystal_description block
_exptl_crystal_F_000 4211
_exptl_crystal_size_max 0.25
_exptl_crystal_size_mid 0.16
_exptl_crystal_size_min 0.15
_refine_diff_density_max 3.097
_refine_diff_density_min -2.122
_refine_diff_density_rms 0.189
_refine_ls_abs_structure_details 'Flack H D (1983), Acta Cryst. A39, 876-881'
_refine_ls_abs_structure_Flack 0.065(10)
_refine_ls_extinction_coef none
_refine_ls_extinction_method none
_refine_ls_goodness_of_fit_ref 1.016
_refine_ls_hydrogen_treatment constr
_refine_ls_matrix_type full
_refine_ls_number_parameters 1604
_refine_ls_number_reflns 27800
_refine_ls_number_restraints 1
_refine_ls_restrained_S_all 1.016
_refine_ls_R_factor_all 0.0932
_refine_ls_R_factor_gt 0.0633
_refine_ls_shift/su_max 0.001
_refine_ls_shift/su_mean 0.000
_refine_ls_structure_factor_coef Fsqd
_refine_ls_weighting_details 'calc w=1/[\s^2^(Fo^2^)+(0.0726P)^2^+50.6232P] where P=(Fo^2^+2Fc^2^)/3'
_refine_ls_weighting_scheme calc
_refine_ls_wR_factor_gt 0.1375
_refine_ls_wR_factor_ref 0.1536
_reflns_number_gt 21296
_reflns_number_total 27800
_reflns_threshold_expression >2sigma(I)
_cod_data_source_file c3ra22897e.txt
_cod_data_source_block Complex9
_cod_depositor_comments
;
The following automatic conversions were performed:

data item '_exptl_absorpt_correction_type' value 'Empirical' was
changed to 'empirical' in accordance with the
/home/saulius/struct/COD-crude-data/automatic-downloads/DataCite-retrospective/RSC/depositions/lib/dictionaries/cif_core.dic
dictionary named 'cif_core.dic' version 2.4.2 last updated on
2011-04-26.

data item '_symmetry_cell_setting' value 'Monoclinic' was changed to
'monoclinic' in accordance with the
/home/saulius/struct/COD-crude-data/automatic-downloads/DataCite-retrospective/RSC/depositions/lib/dictionaries/cif_core.dic
dictionary named 'cif_core.dic' version 2.4.2 last updated on
2011-04-26.

Automatic conversion script
Id: cif_fix_values 6909 2019-04-08 15:41:33Z antanas 
;
_cod_original_cell_volume 6941(3)
_cod_original_sg_symbol_H-M P21
_cod_database_code 7238915

loop_
_symmetry_equiv_pos_as_xyz
'x, y, z'
'-x, y+1/2, -z'

loop_
_atom_site_label
_atom_site_type_symbol
_atom_site_fract_x
_atom_site_fract_y
_atom_site_fract_z
_atom_site_U_iso_or_equiv
_atom_site_adp_type
_atom_site_occupancy
_atom_site_symmetry_multiplicity
_atom_site_calc_flag
_atom_site_refinement_flags
Br14 Br 0.48228(6) 0.14345(9) 1.17714(4) 0.0268(2) Uani 1 1 d .
Br13 Br 0.43055(6) 0.27932(8) 1.07936(4) 0.0228(2) Uani 1 1 d .
Br22 Br 0.81825(6) 0.65002(9) 0.67598(4) 0.0295(3) Uani 1 1 d .
Br24 Br 1.11269(6) 0.71139(9) 0.62436(4) 0.0275(3) Uani 1 1 d .
Br19 Br 0.74525(7) 0.68842(9) -0.13522(4) 0.0294(3) Uani 1 1 d .
Br17 Br 1.04730(7) 0.77309(10) -0.13668(5) 0.0331(3) Uani 1 1 d .
Br8 Br 0.54744(6) 0.35700(8) 0.75825(4) 0.0263(2) Uani 1 1 d .
Br9 Br 0.70985(7) 0.14726(9) 0.38574(5) 0.0331(3) Uani 1 1 d .
Br20 Br 0.73968(6) 0.79673(11) -0.02311(5) 0.0359(3) Uani 1 1 d .
Br21 Br 0.76870(6) 0.74127(10) 0.56500(5) 0.0353(3) Uani 1 1 d .
Br15 Br 0.65545(7) 0.08483(10) 1.19058(5) 0.0382(3) Uani 1 1 d .
Br7 Br 0.67083(8) 0.53025(8) 0.75655(5) 0.0336(3) Uani 1 1 d .
Br18 Br 0.89869(7) 0.69826(9) -0.19643(4) 0.0330(3) Uani 1 1 d .
Br16 Br 0.77324(6) 0.17969(10) 1.11291(5) 0.0370(3) Uani 1 1 d .
Br3 Br 0.05650(7) 0.37602(9) 0.74274(5) 0.0332(3) Uani 1 1 d .
Br12 Br 0.40002(7) 0.32111(10) 0.45310(7) 0.0456(4) Uani 1 1 d .
Br10 Br 0.56340(8) 0.11227(10) 0.31186(5) 0.0423(3) Uani 1 1 d .
Br23 Br 0.99390(7) 0.63061(10) 0.70519(4) 0.0323(3) Uani 1 1 d .
Br4 Br 0.06076(7) 0.14029(10) 0.75396(6) 0.0409(3) Uani 1 1 d .
Br2 Br 0.20879(8) 0.49046(9) 0.72107(6) 0.0412(3) Uani 1 1 d .
Br11 Br 0.40758(8) 0.20447(10) 0.34418(6) 0.0420(3) Uani 1 1 d .
Co6 Co 0.98309(8) 0.84048(11) 0.47585(6) 0.0219(3) Uani 1 1 d .
Co5 Co 0.98411(8) 0.88927(11) 0.03143(6) 0.0202(3) Uani 1 1 d .
Br6 Br 0.84292(8) 0.47253(10) 0.76758(7) 0.0542(5) Uani 1 1 d .
Co4 Co 0.64314(8) 0.36104(10) 0.98116(5) 0.0182(3) Uani 1 1 d .
Co3 Co 0.63902(9) 0.34179(12) 0.53231(6) 0.0269(4) Uani 1 1 d .
Br5 Br 0.88965(7) 0.24549(11) 0.76827(9) 0.0651(6) Uani 1 1 d .
Co2 Co 0.67435(8) 0.04599(10) 0.75730(7) 0.0239(4) Uani 1 1 d .
Co1 Co 0.30755(9) 0.02441(12) 0.73260(8) 0.0347(4) Uani 1 1 d .
O12 O 0.8993(4) 0.7941(6) 0.5053(3) 0.0254(17) Uani 1 1 d .
O8 O 0.5592(4) 0.3326(5) 1.0178(3) 0.0198(16) Uani 1 1 d .
O5 O 0.5450(4) 0.3266(6) 0.5055(3) 0.0267(18) Uani 1 1 d .
O1 O 0.2108(4) 0.0655(6) 0.7387(4) 0.033(2) Uani 1 1 d .
O10 O 1.0146(4) 0.8397(6) -0.0311(3) 0.0274(19) Uani 1 1 d .
O9 O 0.8889(4) 0.8582(6) 0.0110(3) 0.0281(19) Uani 1 1 d .
O2 O 0.3337(4) 0.1545(6) 0.7259(4) 0.037(2) Uani 1 1 d .
O33 O 0.7481(7) 0.1025(10) 0.5544(6) 0.086(4) Uani 1 1 d .
O32 O 0.5949(10) 0.6779(11) 0.3660(6) 0.108(6) Uani 1 1 d .
O31 O 0.7614(11) 0.6877(13) 0.1395(6) 0.113(6) Uani 1 1 d .
O34 O 0.9940(11) 0.0513(13) 0.8899(7) 0.122(6) Uani 1 1 d .
C75 C 0.7080(12) 0.0326(13) 0.5241(7) 0.077(6) Uani 1 1 d .
C76 C 0.9452(11) 0.0190(14) 0.8546(9) 0.083(7) Uani 1 1 d .
C73 C 0.7112(16) 0.766(2) 0.1340(10) 0.116(9) Uani 1 1 d .
O35 O 0.9723(18) 0.956(2) 0.6503(13) 0.225(15) Uani 1 1 d .
C77 C 0.925(2) 0.984(3) 0.6139(8) 0.141(16) Uani 1 1 d .
C74 C 0.641(2) 0.728(2) 0.4058(10) 0.135(12) Uani 1 1 d .
O37 O 0.4722(5) 0.1362(7) 0.7791(4) 0.048(2) Uani 1 1 d .
O38 O 0.8215(5) 0.2372(7) 0.4971(4) 0.047(2) Uani 1 1 d .
O39 O 0.1632(6) 0.8791(9) 0.9601(4) 0.060(3) Uani 1 1 d .
O40 O 0.1327(11) 0.9969(14) 0.8675(9) 0.145(8) Uani 1 1 d .
N20 N 0.9661(6) 1.0160(7) 0.0015(4) 0.038(3) Uani 1 1 d .
H20A H 1.0071 1.0386 -0.0113 0.045 Uiso 1 1 calc R
H20B H 0.9326 1.0114 -0.0236 0.045 Uiso 1 1 calc R
O7 O 0.6966(4) 0.2945(6) 1.0316(3) 0.0249(17) Uani 1 1 d .
N24 N 1.0695(5) 0.8919(7) 0.4453(4) 0.025(2) Uani 1 1 d .
H24A H 1.0993 0.9161 0.4694 0.030 Uiso 1 1 calc R
H24B H 1.0931 0.8450 0.4297 0.030 Uiso 1 1 calc R
O36 O 0.5743(6) 0.0719(8) 0.9808(4) 0.054(3) Uani 1 1 d .
O4 O 0.7582(4) 0.1202(6) 0.7603(4) 0.042(2) Uani 1 1 d .
N16 N 0.6480(5) 0.4797(7) 1.0178(4) 0.029(2) Uani 1 1 d .
H16A H 0.6271 0.4727 1.0477 0.035 Uiso 1 1 calc R
H16B H 0.6944 0.4962 1.0235 0.035 Uiso 1 1 calc R
N15 N 0.7299(5) 0.3889(7) 0.9440(3) 0.021(2) Uani 1 1 d .
H15A H 0.7534 0.4386 0.9581 0.025 Uiso 1 1 calc R
H15B H 0.7597 0.3384 0.9450 0.025 Uiso 1 1 calc R
O16 O 0.4847(6) 0.5518(9) 0.4291(4) 0.062(3) Uani 1 1 d .
O22 O 0.4332(6) 1.0256(9) 0.8913(4) 0.058(3) Uani 1 1 d .
O11 O 1.0370(4) 0.7827(6) 0.5293(3) 0.0214(16) Uani 1 1 d .
C64 C 0.8897(6) 0.6922(8) 0.6310(4) 0.023(2) Uani 1 1 d .
N6 N 0.5885(5) -0.0347(7) 0.7542(4) 0.030(2) Uani 1 1 d .
H6A H 0.5543 -0.0102 0.7736 0.036 Uiso 1 1 calc R
H6B H 0.5707 -0.0375 0.7224 0.036 Uiso 1 1 calc R
N12 N 0.6432(5) 0.4617(7) 0.4930(4) 0.032(2) Uani 1 1 d .
H12A H 0.6893 0.4748 0.4860 0.039 Uiso 1 1 calc R
H12B H 0.6181 0.4547 0.4637 0.039 Uiso 1 1 calc R
N28 N 0.4849(8) 0.9972(9) 0.8689(5) 0.047(3) Uani 1 1 d .
O26 O 0.7608(6) 0.1808(8) 0.8980(4) 0.060(3) Uani 1 1 d .
O3 O 0.6214(4) 0.1611(5) 0.7600(3) 0.029(2) Uani 1 1 d .
C38 C 0.5771(5) 0.2832(8) 1.0576(4) 0.019(2) Uani 1 1 d .
N3 N 0.2887(6) 0.0104(8) 0.6611(5) 0.045(3) Uani 1 1 d .
H3A H 0.2561 0.0540 0.6504 0.054 Uiso 1 1 calc R
H3B H 0.3297 0.0196 0.6445 0.054 Uiso 1 1 calc R
O21 O 0.8980(5) 0.5631(7) 0.4774(5) 0.055(3) Uani 1 1 d .
N8 N 0.6813(5) 0.0515(7) 0.6848(4) 0.030(2) Uani 1 1 d .
H8A H 0.6367 0.0529 0.6704 0.036 Uiso 1 1 calc R
H8B H 0.7046 0.1048 0.6761 0.036 Uiso 1 1 calc R
C44 C 0.5740(6) 0.2648(8) 0.8983(5) 0.033(3) Uani 1 1 d .
H44A H 0.5391 0.2138 0.8945 0.039 Uiso 1 1 calc R
H44B H 0.6004 0.2698 0.8675 0.039 Uiso 1 1 calc R
C5 C 0.1453(7) 0.3099(8) 0.7375(4) 0.025(3) Uani 1 1 d .
C57 C 1.0178(7) 0.9720(10) 0.1262(5) 0.038(3) Uani 1 1 d .
H57A H 1.0138 1.0395 0.1327 0.046 Uiso 1 1 calc R
H57B H 1.0184 0.9391 0.1582 0.046 Uiso 1 1 calc R
O18 O 0.5658(6) 0.4691(7) 0.3909(4) 0.044(2) Uani 1 1 d .
C52 C 0.8947(6) 0.7412(8) -0.1299(4) 0.023(2) Uani 1 1 d .
C48 C 0.6099(7) 0.5555(9) 0.9881(5) 0.031(3) Uani 1 1 d .
H48A H 0.6442 0.5894 0.9679 0.037 Uiso 1 1 calc R
H48B H 0.5882 0.6006 1.0107 0.037 Uiso 1 1 calc R
O19 O 0.8050(7) 0.4763(10) 0.4808(6) 0.093(5) Uani 1 1 d .
C25 C 0.5472(6) 0.2813(7) 0.4625(4) 0.021(2) Uani 1 1 d .
C32 C 0.5896(9) 0.2586(11) 0.6231(5) 0.045(4) Uani 1 1 d .
H32A H 0.6274 0.2636 0.6490 0.054 Uiso 1 1 calc R
H32B H 0.5547 0.2118 0.6334 0.054 Uiso 1 1 calc R
O6 O 0.6716(4) 0.2679(6) 0.4776(3) 0.0292(19) Uani 1 1 d .
C59 C 0.9058(7) 1.0218(10) 0.0810(5) 0.036(3) Uani 1 1 d .
H59A H 0.8975 1.0604 0.1104 0.043 Uiso 1 1 calc R
H59B H 0.8595 0.9980 0.0684 0.043 Uiso 1 1 calc R
C55 C 0.9132(6) 0.8607(10) 0.1189(5) 0.032(3) Uani 1 1 d .
H55A H 0.9045 0.8757 0.1537 0.039 Uiso 1 1 calc R
H55B H 0.8670 0.8518 0.1014 0.039 Uiso 1 1 calc R
N10 N 0.6210(6) 0.2303(8) 0.5745(4) 0.038(3) Uani 1 1 d .
H10A H 0.5904 0.1907 0.5580 0.046 Uiso 1 1 calc R
H10B H 0.6628 0.1991 0.5805 0.046 Uiso 1 1 calc R
N30 N 0.8309(8) 0.1955(12) 0.6371(6) 0.069(4) Uani 1 1 d .
N18 N 0.9868(5) 0.7643(7) 0.0642(3) 0.024(2) Uani 1 1 d .
H18A H 0.9603 0.7226 0.0458 0.029 Uiso 1 1 calc R
H18B H 1.0326 0.7430 0.0663 0.029 Uiso 1 1 calc R
N19 N 1.0802(5) 0.9224(7) 0.0532(4) 0.029(2) Uani 1 1 d .
H19A H 1.1090 0.8713 0.0504 0.034 Uiso 1 1 calc R
H19B H 1.0969 0.9681 0.0330 0.034 Uiso 1 1 calc R
N5 N 0.7305(5) -0.0704(6) 0.7534(4) 0.027(2) Uani 1 1 d .
N9 N 0.6024(6) 0.4169(8) 0.5871(4) 0.035(3) Uani 1 1 d .
O24 O 0.5491(6) 1.0178(8) 0.8830(4) 0.057(3) Uani 1 1 d .
C40 C 0.5512(6) 0.1908(8) 1.1329(4) 0.018(2) Uani 1 1 d .
N7 N 0.6841(5) 0.0360(7) 0.8292(4) 0.032(2) Uani 1 1 d .
H7A H 0.7031 0.0901 0.8419 0.038 Uiso 1 1 calc R
H7B H 0.6403 0.0277 0.8422 0.038 Uiso 1 1 calc R
N17 N 0.9541(5) 0.9400(7) 0.0951(4) 0.026(2) Uani 1 1 d .
O17 O 0.4705(6) 0.5126(9) 0.3507(4) 0.064(3) Uani 1 1 d .
C49 C 0.8878(6) 0.8187(8) -0.0340(4) 0.018(2) Uani 1 1 d .
C66 C 1.0109(6) 0.7157(7) 0.6095(4) 0.020(2) Uani 1 1 d .
N23 N 0.9702(6) 0.9563(7) 0.5130(4) 0.029(2) Uani 1 1 d .
H23A H 0.9545 0.9420 0.5437 0.035 Uiso 1 1 calc R
H23B H 1.0131 0.9857 0.5169 0.035 Uiso 1 1 calc R
N4 N 0.4050(6) -0.0215(8) 0.7264(5) 0.044(3) Uani 1 1 d .
H4A H 0.4245 0.0058 0.6994 0.052 Uiso 1 1 calc R
H4B H 0.4315 -0.0039 0.7537 0.052 Uiso 1 1 calc R
C43 C 0.5355(6) 0.3593(8) 0.9094(4) 0.024(2) Uani 1 1 d .
H43A H 0.5119 0.3833 0.8790 0.028 Uiso 1 1 calc R
H43B H 0.4990 0.3491 0.9342 0.028 Uiso 1 1 calc R
C35 C 0.5664(7) 0.4992(10) 0.5608(5) 0.038(3) Uani 1 1 d .
H35A H 0.5212 0.4781 0.5452 0.046 Uiso 1 1 calc R
H35B H 0.5554 0.5476 0.5854 0.046 Uiso 1 1 calc R
N22 N 0.9807(6) 0.7247(7) 0.4344(4) 0.037(3) Uani 1 1 d .
H22A H 1.0260 0.7066 0.4278 0.045 Uiso 1 1 calc R
H22B H 0.9594 0.6773 0.4511 0.045 Uiso 1 1 calc R
C42 C 0.6720(6) 0.2043(8) 1.1056(4) 0.025(2) Uani 1 1 d .
C71 C 0.9752(7) 0.9535(11) 0.3880(6) 0.044(4) Uani 1 1 d .
H71A H 0.9772 0.9187 0.3566 0.053 Uiso 1 1 calc R
H71B H 0.9553 1.0158 0.3806 0.053 Uiso 1 1 calc R
N13 N 0.5886(5) 0.4282(7) 0.9285(3) 0.023(2) Uani 1 1 d .
N21 N 0.9251(6) 0.9013(8) 0.4233(4) 0.036(3) Uani 1 1 d .
N14 N 0.6239(5) 0.2460(6) 0.9411(3) 0.023(2) Uani 1 1 d .
H14A H 0.6658 0.2235 0.9297 0.028 Uiso 1 1 calc R
H14B H 0.6048 0.2012 0.9608 0.028 Uiso 1 1 calc R
C13 C 0.6670(6) 0.2338(8) 0.7607(4) 0.025(3) Uani 1 1 d .
C21 C 0.7779(7) -0.0681(9) 0.8013(6) 0.035(3) Uani 1 1 d .
H21A H 0.8007 -0.1293 0.8068 0.043 Uiso 1 1 calc R
H21B H 0.8153 -0.0205 0.7985 0.043 Uiso 1 1 calc R
O15 O 0.8900(6) 0.6076(7) 0.0252(6) 0.070(4) Uani 1 1 d .
C14 C 0.7399(6) 0.2100(8) 0.7624(6) 0.034(3) Uani 1 1 d .
O13 O 0.7783(7) 0.5909(10) 0.0505(6) 0.082(4) Uani 1 1 d .
O23 O 0.4769(6) 0.9454(8) 0.8304(4) 0.057(3) Uani 1 1 d .
N2 N 0.3148(6) 0.0290(9) 0.8044(6) 0.061(4) Uani 1 1 d .
H2A H 0.3610 0.0398 0.8140 0.073 Uiso 1 1 calc R
H2B H 0.2881 0.0778 0.8153 0.073 Uiso 1 1 calc R
C17 C 0.6990(7) 0.4014(8) 0.7605(4) 0.025(3) Uani 1 1 d .
C56 C 0.9573(7) 0.7724(10) 0.1158(4) 0.032(3) Uani 1 1 d .
H56A H 0.9275 0.7175 0.1228 0.039 Uiso 1 1 calc R
H56B H 0.9967 0.7744 0.1407 0.039 Uiso 1 1 calc R
O30 O 0.8734(7) 0.2369(12) 0.6135(4) 0.092(5) Uani 1 1 d .
C37 C 0.6508(6) 0.2605(7) 1.0637(4) 0.017(2) Uani 1 1 d .
C39 C 0.5282(5) 0.2476(7) 1.0920(3) 0.0123(19) Uani 1 1 d .
C47 C 0.5523(7) 0.5109(8) 0.9546(5) 0.029(3) Uani 1 1 d .
H47A H 0.5338 0.5566 0.9301 0.035 Uiso 1 1 calc R
H47B H 0.5125 0.4885 0.9743 0.035 Uiso 1 1 calc R
O29 O 0.7690(7) 0.2264(10) 0.6450(5) 0.080(4) Uani 1 1 d .
C23 C 0.7738(7) -0.0637(10) 0.7077(6) 0.039(3) Uani 1 1 d .
H23C H 0.7944 -0.1248 0.6994 0.047 Uiso 1 1 calc R
H23D H 0.8126 -0.0179 0.7123 0.047 Uiso 1 1 calc R
N27 N 0.8363(7) 0.5440(8) 0.4628(5) 0.044(3) Uani 1 1 d .
O27 O 0.8534(7) 0.2253(10) 0.9438(6) 0.086(4) Uani 1 1 d .
C27 C 0.6190(6) 0.1956(8) 0.4023(4) 0.025(3) Uani 1 1 d .
C22 C 0.7315(7) -0.0452(9) 0.8435(5) 0.033(3) Uani 1 1 d .
H22C H 0.7611 -0.0289 0.8729 0.040 Uiso 1 1 calc R
H22D H 0.7022 -0.0999 0.8516 0.040 Uiso 1 1 calc R
C69 C 0.8764(7) 0.9695(11) 0.4495(5) 0.039(3) Uani 1 1 d .
H69A H 0.8554 1.0140 0.4253 0.047 Uiso 1 1 calc R
H69B H 0.8375 0.9350 0.4648 0.047 Uiso 1 1 calc R
C7 C 0.2441(10) -0.1126(11) 0.7887(6) 0.059(5) Uani 1 1 d .
H7C H 0.2375 -0.1784 0.7982 0.070 Uiso 1 1 calc R
H7D H 0.1968 -0.0831 0.7859 0.070 Uiso 1 1 calc R
C41 C 0.6235(6) 0.1674(8) 1.1383(4) 0.026(3) Uani 1 1 d .
C36 C 0.6125(8) 0.5413(9) 0.5217(6) 0.042(3) Uani 1 1 d .
H36A H 0.5838 0.5822 0.4996 0.050 Uiso 1 1 calc R
H36B H 0.6509 0.5789 0.5374 0.050 Uiso 1 1 calc R
C65 C 0.9615(6) 0.6838(7) 0.6433(3) 0.017(2) Uani 1 1 d .
C1 C 0.2080(6) 0.1589(8) 0.7370(5) 0.028(3) Uani 1 1 d .
C54 C 0.8263(6) 0.7849(8) -0.0579(4) 0.022(2) Uani 1 1 d .
O14 O 0.8046(7) 0.5608(8) -0.0248(5) 0.065(3) Uani 1 1 d .
C45 C 0.6382(7) 0.4636(9) 0.8899(5) 0.030(3) Uani 1 1 d .
H45A H 0.6471 0.5308 0.8953 0.036 Uiso 1 1 calc R
H45B H 0.6153 0.4561 0.8568 0.036 Uiso 1 1 calc R
C53 C 0.8297(6) 0.7440(8) -0.1064(4) 0.021(2) Uani 1 1 d .
C24 C 0.7205(7) -0.0316(9) 0.6673(5) 0.034(3) Uani 1 1 d .
H24C H 0.7459 -0.0158 0.6371 0.041 Uiso 1 1 calc R
H24D H 0.6868 -0.0825 0.6593 0.041 Uiso 1 1 calc R
N25 N 0.8262(7) 0.5872(9) 0.0180(5) 0.048(3) Uani 1 1 d .
N26 N 0.5072(7) 0.5101(11) 0.3915(5) 0.052(3) Uani 1 1 d .
C50 C 0.9558(6) 0.8106(8) -0.0576(4) 0.018(2) Uani 1 1 d .
C18 C 0.6480(6) 0.3297(8) 0.7600(4) 0.023(2) Uani 1 1 d .
C61 C 0.9922(6) 0.7514(8) 0.5623(4) 0.023(2) Uani 1 1 d .
C62 C 0.9169(6) 0.7569(8) 0.5500(4) 0.022(2) Uani 1 1 d .
C70 C 0.9187(8) 1.0213(10) 0.4883(6) 0.041(3) Uani 1 1 d .
H70A H 0.9445 1.0733 0.4731 0.049 Uiso 1 1 calc R
H70B H 0.8867 1.0475 0.5129 0.049 Uiso 1 1 calc R
N11 N 0.7342(5) 0.3582(8) 0.5614(4) 0.031(2) Uani 1 1 d .
H11A H 0.7467 0.3068 0.5797 0.037 Uiso 1 1 calc R
H11B H 0.7663 0.3651 0.5369 0.037 Uiso 1 1 calc R
C19 C 0.6809(7) -0.1558(8) 0.7529(5) 0.031(3) Uani 1 1 d .
H19C H 0.6757 -0.1803 0.7190 0.037 Uiso 1 1 calc R
H19D H 0.7021 -0.2053 0.7740 0.037 Uiso 1 1 calc R
O25 O 0.8246(10) 0.0749(10) 0.9388(8) 0.129(8) Uani 1 1 d .
C63 C 0.8672(6) 0.7273(7) 0.5847(4) 0.020(2) Uani 1 1 d .
C9 C 0.2283(9) -0.1244(10) 0.6954(7) 0.056(5) Uani 1 1 d .
H9A H 0.2184 -0.1917 0.6918 0.067 Uiso 1 1 calc R
H9B H 0.1828 -0.0921 0.7006 0.067 Uiso 1 1 calc R
O20 O 0.8079(10) 0.5890(11) 0.4279(7) 0.121(7) Uani 1 1 d .
C51 C 0.9564(6) 0.7756(8) -0.1046(4) 0.024(2) Uani 1 1 d .
C15 C 0.7911(6) 0.2825(9) 0.7643(6) 0.037(3) Uani 1 1 d .
C2 C 0.2723(6) 0.2073(8) 0.7300(5) 0.028(3) Uani 1 1 d .
C16 C 0.7715(7) 0.3760(9) 0.7635(5) 0.033(3) Uani 1 1 d .
N1 N 0.2786(6) -0.1083(8) 0.7400(5) 0.038(3) Uani 1 1 d .
N29 N 0.8142(8) 0.1594(10) 0.9255(5) 0.058(4) Uani 1 1 d .
C28 C 0.5582(7) 0.1800(7) 0.3724(4) 0.023(2) Uani 1 1 d .
C26 C 0.6147(6) 0.2469(8) 0.4464(4) 0.021(2) Uani 1 1 d .
C29 C 0.4916(6) 0.2207(8) 0.3859(4) 0.025(3) Uani 1 1 d .
C34 C 0.7350(8) 0.4443(10) 0.5940(5) 0.041(3) Uani 1 1 d .
H34A H 0.7742 0.4399 0.6189 0.049 Uiso 1 1 calc R
H34B H 0.7425 0.5006 0.5739 0.049 Uiso 1 1 calc R
C33 C 0.6661(8) 0.4511(12) 0.6190(6) 0.049(4) Uani 1 1 d .
H33A H 0.6580 0.5167 0.6282 0.058 Uiso 1 1 calc R
H33B H 0.6689 0.4140 0.6497 0.058 Uiso 1 1 calc R
C67 C 0.8861(8) 0.8246(11) 0.3962(5) 0.047(4) Uani 1 1 d .
H67A H 0.8651 0.8488 0.3649 0.057 Uiso 1 1 calc R
H67B H 0.8474 0.8010 0.4165 0.057 Uiso 1 1 calc R
C68 C 0.9386(9) 0.7448(11) 0.3855(6) 0.048(4) Uani 1 1 d .
H68A H 0.9712 0.7636 0.3595 0.057 Uiso 1 1 calc R
H68B H 0.9126 0.6885 0.3743 0.057 Uiso 1 1 calc R
C4 C 0.2091(6) 0.3559(8) 0.7300(4) 0.026(3) Uani 1 1 d .
C60 C 0.9403(8) 1.0823(10) 0.0408(6) 0.042(3) Uani 1 1 d .
H60A H 0.9052 1.1264 0.0262 0.050 Uiso 1 1 calc R
H60B H 0.9805 1.1184 0.0552 0.050 Uiso 1 1 calc R
C72 C 1.0503(8) 0.9647(15) 0.4096(7) 0.072(6) Uani 1 1 d .
H72A H 1.0842 0.9635 0.3826 0.087 Uiso 1 1 calc R
H72B H 1.0544 1.0261 0.4260 0.087 Uiso 1 1 calc R
O28 O 0.8457(8) 0.1174(11) 0.6584(5) 0.088(5) Uani 1 1 d .
C12 C 0.4087(9) -0.1235(11) 0.7212(8) 0.061(5) Uani 1 1 d .
H12C H 0.4513 -0.1464 0.7395 0.073 Uiso 1 1 calc R
H12D H 0.4143 -0.1389 0.6860 0.073 Uiso 1 1 calc R
C78 C 0.6347(11) 0.0187(15) 1.0031(9) 0.079(6) Uani 1 1 d .
C30 C 0.4872(6) 0.2680(8) 0.4303(4) 0.022(2) Uani 1 1 d .
C11 C 0.3461(8) -0.1729(11) 0.7391(7) 0.058(5) Uani 1 1 d .
H11C H 0.3567 -0.1965 0.7728 0.070 Uiso 1 1 calc R
H11D H 0.3357 -0.2271 0.7176 0.070 Uiso 1 1 calc R
C10 C 0.2595(8) -0.0893(11) 0.6502(7) 0.055(5) Uani 1 1 d .
H10C H 0.2233 -0.0872 0.6232 0.066 Uiso 1 1 calc R
H10D H 0.2984 -0.1308 0.6402 0.066 Uiso 1 1 calc R
C8 C 0.2891(11) -0.0627(14) 0.8288(6) 0.070(5) Uani 1 1 d .
H8C H 0.3299 -0.1017 0.8395 0.084 Uiso 1 1 calc R
H8D H 0.2604 -0.0488 0.8577 0.084 Uiso 1 1 calc R
C6 C 0.1445(6) 0.2110(9) 0.7417(4) 0.026(3) Uani 1 1 d .
Br1 Br 0.36252(7) 0.36787(10) 0.71756(6) 0.0461(4) Uani 1 1 d .
C20 C 0.6081(7) -0.1301(9) 0.7717(5) 0.035(3) Uani 1 1 d .
H20C H 0.5724 -0.1756 0.7594 0.042 Uiso 1 1 calc R
H20D H 0.6090 -0.1318 0.8081 0.042 Uiso 1 1 calc R
C46 C 0.7086(7) 0.4112(11) 0.8917(5) 0.037(3) Uani 1 1 d .
H46A H 0.7039 0.3529 0.8725 0.045 Uiso 1 1 calc R
H46B H 0.7456 0.4499 0.8768 0.045 Uiso 1 1 calc R
C3 C 0.2722(6) 0.3055(8) 0.7271(5) 0.032(3) Uani 1 1 d .
C31 C 0.5529(8) 0.3549(11) 0.6147(5) 0.045(4) Uani 1 1 d .
H31A H 0.5080 0.3467 0.5955 0.055 Uiso 1 1 calc R
H31B H 0.5420 0.3834 0.6468 0.055 Uiso 1 1 calc R
C58 C 1.0839(8) 0.954(2) 0.1016(7) 0.118(12) Uani 1 1 d .
H58A H 1.1120 1.0118 0.1024 0.142 Uiso 1 1 calc R
H58B H 1.1108 0.9070 0.1214 0.142 Uiso 1 1 calc R

loop_
_atom_site_aniso_label
_atom_site_aniso_U_11
_atom_site_aniso_U_22
_atom_site_aniso_U_33
_atom_site_aniso_U_23
_atom_site_aniso_U_13
_atom_site_aniso_U_12
Br1 0.0298(7) 0.0339(8) 0.0746(11) -0.0107(7) 0.0052(7) -0.0150(6)
Br2 0.0496(8) 0.0186(6) 0.0546(9) -0.0011(6) -0.0120(7) -0.0028(6)
Br3 0.0315(7) 0.0384(7) 0.0295(6) -0.0056(5) -0.0018(5) 0.0128(6)
Br4 0.0258(7) 0.0383(7) 0.0594(9) 0.0014(7) 0.0136(6) -0.0057(6)
Br5 0.0195(7) 0.0395(8) 0.1357(18) 0.0238(10) -0.0085(8) -0.0088(6)
Br6 0.0525(9) 0.0324(8) 0.0758(12) 0.0278(8) -0.0292(8) -0.0283(7)
Br7 0.0613(9) 0.0131(5) 0.0267(6) 0.0005(5) 0.0063(6) -0.0027(5)
Br8 0.0292(6) 0.0220(6) 0.0279(6) 0.0013(5) 0.0015(5) 0.0072(5)
Br9 0.0347(7) 0.0349(7) 0.0302(6) -0.0082(6) 0.0095(5) 0.0085(6)
Br10 0.0607(9) 0.0429(8) 0.0230(7) -0.0115(6) -0.0031(6) -0.0063(7)
Br11 0.0448(8) 0.0296(7) 0.0502(9) 0.0069(6) -0.0220(6) -0.0091(6)
Br12 0.0185(6) 0.0425(8) 0.0758(11) -0.0162(7) 0.0018(6) 0.0003(6)
Br13 0.0148(5) 0.0257(6) 0.0280(6) 0.0023(5) 0.0014(4) -0.0002(4)
Br14 0.0313(6) 0.0288(6) 0.0208(5) 0.0060(5) 0.0080(5) -0.0043(5)
Br15 0.0431(8) 0.0425(8) 0.0294(7) 0.0174(6) 0.0063(6) 0.0184(6)
Br16 0.0218(6) 0.0546(9) 0.0347(7) 0.0130(6) 0.0032(5) 0.0176(6)
Br17 0.0298(6) 0.0419(7) 0.0284(6) -0.0020(5) 0.0138(5) 0.0052(6)
Br18 0.0529(8) 0.0266(6) 0.0193(6) -0.0076(5) 0.0002(5) 0.0053(6)
Br19 0.0363(7) 0.0260(6) 0.0252(6) 0.0009(5) -0.0087(5) -0.0090(5)
Br20 0.0187(6) 0.0592(9) 0.0300(7) -0.0093(6) 0.0029(5) -0.0051(6)
Br21 0.0167(6) 0.0472(8) 0.0420(8) 0.0147(6) -0.0009(5) -0.0025(5)
Br22 0.0282(6) 0.0368(7) 0.0241(6) 0.0029(5) 0.0104(5) -0.0006(5)
Br23 0.0354(7) 0.0438(8) 0.0180(6) 0.0041(5) 0.0030(5) 0.0105(6)
Br24 0.0197(6) 0.0356(7) 0.0267(6) 0.0002(5) -0.0033(5) 0.0001(5)
Co1 0.0265(9) 0.0228(9) 0.0541(12) -0.0062(8) -0.0081(8) 0.0007(7)
Co2 0.0179(8) 0.0115(7) 0.0424(10) 0.0035(7) 0.0018(7) -0.0009(6)
Co3 0.0292(9) 0.0318(9) 0.0194(8) -0.0093(7) -0.0024(6) 0.0081(7)
Co4 0.0168(7) 0.0188(7) 0.0191(7) 0.0054(6) 0.0028(6) 0.0020(6)
Co5 0.0152(7) 0.0220(8) 0.0235(8) -0.0066(6) 0.0016(6) -0.0009(6)
Co6 0.0251(8) 0.0199(8) 0.0207(8) 0.0055(6) 0.0013(6) -0.0029(6)
O1 0.018(4) 0.024(4) 0.058(6) -0.003(4) 0.001(4) -0.003(3)
O2 0.026(5) 0.028(5) 0.057(6) -0.014(4) 0.004(4) -0.003(4)
O3 0.013(4) 0.014(4) 0.061(6) 0.001(4) -0.006(4) 0.000(3)
O4 0.023(5) 0.026(5) 0.076(7) -0.002(5) 0.004(4) 0.002(4)
O5 0.025(4) 0.031(5) 0.024(4) -0.010(4) 0.006(3) 0.003(3)
O6 0.034(5) 0.037(5) 0.016(4) -0.008(4) 0.002(3) 0.011(4)
O7 0.020(4) 0.035(5) 0.019(4) 0.011(4) 0.001(3) -0.001(3)
O8 0.014(4) 0.025(4) 0.020(4) 0.007(3) 0.006(3) 0.003(3)
O9 0.017(4) 0.042(5) 0.026(4) -0.013(4) -0.001(3) 0.002(4)
O10 0.009(4) 0.037(5) 0.036(5) -0.010(4) 0.005(3) -0.003(3)
O11 0.022(4) 0.030(4) 0.012(4) 0.000(3) 0.003(3) -0.004(3)
O12 0.027(4) 0.028(4) 0.020(4) 0.010(3) -0.002(3) -0.006(3)
O13 0.067(9) 0.078(9) 0.104(12) -0.021(8) 0.019(8) -0.008(7)
O14 0.076(8) 0.038(6) 0.083(10) -0.019(6) 0.008(7) -0.007(6)
O15 0.047(7) 0.026(5) 0.136(13) -0.005(6) -0.025(7) -0.001(5)
O16 0.068(8) 0.080(9) 0.037(6) 0.000(6) 0.004(6) -0.001(7)
O17 0.056(7) 0.094(10) 0.041(6) -0.022(6) -0.021(5) 0.015(6)
O18 0.052(6) 0.045(6) 0.037(6) 0.012(5) 0.009(5) 0.010(5)
O19 0.077(9) 0.056(8) 0.148(15) 0.015(9) 0.025(9) -0.032(7)
O20 0.151(15) 0.066(10) 0.140(16) 0.030(10) -0.098(13) -0.012(10)
O21 0.026(5) 0.033(6) 0.105(10) -0.004(6) -0.002(5) -0.001(4)
O22 0.051(7) 0.079(8) 0.044(6) 0.019(6) 0.031(5) 0.005(6)
O23 0.077(8) 0.047(7) 0.049(7) 0.005(5) 0.025(6) 0.014(6)
O24 0.045(7) 0.058(7) 0.068(8) 0.014(6) 0.013(6) -0.001(5)
O25 0.161(16) 0.042(8) 0.178(19) 0.009(10) -0.096(14) 0.016(9)
O26 0.056(7) 0.065(8) 0.058(7) -0.028(6) -0.020(6) 0.023(6)
O27 0.080(9) 0.076(9) 0.101(11) -0.033(8) -0.016(8) -0.029(7)
O28 0.096(10) 0.084(10) 0.086(10) 0.043(8) 0.028(8) -0.002(8)
O29 0.055(8) 0.102(11) 0.084(10) 0.063(8) -0.010(6) 0.001(7)
O30 0.070(8) 0.160(15) 0.046(7) 0.051(8) 0.013(6) -0.048(9)
O31 0.155(16) 0.106(13) 0.082(11) -0.010(10) 0.039(11) -0.009(12)
O32 0.149(15) 0.080(11) 0.098(12) 0.001(9) 0.044(11) -0.036(10)
O33 0.072(9) 0.071(9) 0.115(13) 0.014(8) 0.014(8) 0.004(7)
O34 0.136(15) 0.098(13) 0.130(16) 0.017(11) -0.022(12) -0.039(12)
O35 0.25(3) 0.19(3) 0.25(3) -0.15(3) 0.07(3) 0.00(2)
O36 0.047(6) 0.043(6) 0.073(8) 0.003(6) 0.016(6) -0.007(5)
O37 0.055(6) 0.038(6) 0.049(6) 0.010(5) -0.012(5) -0.011(5)
O38 0.050(6) 0.040(6) 0.050(6) -0.006(5) 0.004(5) 0.002(5)
O39 0.046(6) 0.065(8) 0.070(8) -0.023(6) 0.009(5) 0.014(6)
O40 0.143(17) 0.106(15) 0.19(2) -0.017(14) 0.030(15) -0.003(13)
N1 0.043(7) 0.028(6) 0.042(7) -0.008(5) -0.010(5) -0.005(5)
N2 0.025(7) 0.038(7) 0.121(14) 0.005(8) 0.008(7) 0.004(6)
N3 0.035(7) 0.039(7) 0.061(9) 0.001(6) -0.010(6) 0.000(5)
N4 0.024(6) 0.037(7) 0.069(9) -0.006(6) -0.006(5) 0.001(5)
N5 0.034(6) 0.011(4) 0.036(6) 0.005(4) 0.015(5) 0.001(4)
N6 0.024(5) 0.030(6) 0.038(6) -0.004(5) 0.012(5) -0.007(4)
N7 0.024(5) 0.032(6) 0.039(6) -0.004(5) -0.006(4) -0.006(4)
N8 0.023(5) 0.035(6) 0.032(6) 0.009(5) -0.009(4) 0.002(4)
N9 0.037(6) 0.038(6) 0.029(6) -0.014(5) -0.002(5) 0.010(5)
N10 0.050(7) 0.033(6) 0.031(6) 0.001(5) 0.009(5) 0.007(5)
N11 0.035(6) 0.038(6) 0.020(5) -0.004(5) -0.009(4) 0.002(5)
N12 0.024(6) 0.029(6) 0.043(7) -0.005(5) 0.001(5) 0.004(4)
N13 0.029(5) 0.021(5) 0.017(5) 0.014(4) 0.003(4) 0.010(4)
N14 0.033(5) 0.010(4) 0.026(5) 0.001(4) -0.003(4) 0.000(4)
N15 0.017(5) 0.027(5) 0.019(5) 0.001(4) 0.007(4) 0.005(4)
N16 0.023(5) 0.031(6) 0.034(6) 0.002(5) 0.005(4) 0.001(4)
N17 0.021(5) 0.034(6) 0.023(5) -0.011(4) -0.010(4) 0.004(4)
N18 0.027(5) 0.023(5) 0.022(5) 0.004(4) 0.008(4) -0.002(4)
N19 0.017(5) 0.029(6) 0.039(6) -0.005(5) -0.007(4) -0.006(4)
N20 0.053(7) 0.027(6) 0.033(6) -0.002(5) 0.005(5) 0.006(5)
N21 0.044(7) 0.030(6) 0.034(6) 0.014(5) -0.008(5) -0.021(5)
N22 0.051(7) 0.018(5) 0.042(7) 0.001(5) -0.005(5) -0.013(5)
N23 0.039(6) 0.023(5) 0.026(6) -0.004(4) 0.001(4) 0.003(4)
N24 0.028(5) 0.017(5) 0.031(6) 0.011(4) 0.001(4) 0.003(4)
N25 0.044(8) 0.053(8) 0.049(8) -0.021(7) 0.014(6) 0.011(6)
N26 0.038(8) 0.076(10) 0.043(8) 0.004(7) -0.001(6) -0.013(7)
N27 0.045(7) 0.022(6) 0.066(9) 0.007(6) -0.008(6) 0.001(5)
N28 0.056(9) 0.047(8) 0.040(7) 0.020(6) 0.024(7) 0.015(6)
N29 0.062(9) 0.051(9) 0.059(9) -0.014(7) -0.005(7) -0.007(7)
N30 0.043(9) 0.071(10) 0.092(12) 0.041(9) -0.002(8) 0.014(8)
C1 0.028(7) 0.020(6) 0.037(7) -0.006(5) -0.001(5) -0.001(5)
C2 0.029(7) 0.015(6) 0.039(7) -0.003(5) -0.008(5) -0.005(5)
C3 0.024(6) 0.020(6) 0.052(8) -0.006(6) -0.002(6) -0.005(5)
C4 0.027(6) 0.022(6) 0.029(6) -0.005(5) -0.006(5) 0.000(5)
C5 0.038(7) 0.023(6) 0.014(5) -0.001(4) 0.008(5) 0.005(5)
C6 0.026(6) 0.032(7) 0.020(6) -0.006(5) 0.001(5) -0.014(5)
C7 0.088(12) 0.035(8) 0.051(10) 0.016(7) -0.030(9) -0.020(8)
C8 0.097(14) 0.078(13) 0.032(9) 0.009(9) -0.021(9) -0.026(11)
C9 0.059(10) 0.019(7) 0.088(13) -0.018(8) -0.033(9) 0.000(7)
C10 0.038(9) 0.036(9) 0.091(14) 0.003(9) -0.008(9) -0.004(7)
C11 0.051(10) 0.039(9) 0.084(13) 0.013(9) -0.006(9) 0.014(7)
C12 0.057(10) 0.027(8) 0.098(15) 0.001(9) 0.002(10) -0.001(7)
C13 0.024(6) 0.021(6) 0.029(6) 0.002(5) -0.003(5) -0.008(5)
C14 0.016(6) 0.009(5) 0.077(10) 0.003(6) 0.002(6) -0.009(4)
C15 0.024(6) 0.021(6) 0.067(10) 0.016(6) -0.016(6) -0.006(5)
C16 0.039(8) 0.030(7) 0.031(7) 0.009(5) 0.002(5) -0.017(6)
C17 0.039(7) 0.023(6) 0.013(5) 0.009(4) 0.000(5) -0.005(5)
C18 0.023(6) 0.022(6) 0.024(6) 0.001(5) -0.009(5) 0.000(5)
C19 0.045(8) 0.007(5) 0.040(7) 0.007(5) 0.003(6) 0.003(5)
C20 0.035(7) 0.024(7) 0.045(8) -0.008(6) 0.001(6) -0.007(6)
C21 0.028(7) 0.019(6) 0.059(9) -0.003(6) -0.006(6) 0.005(5)
C22 0.029(7) 0.028(7) 0.041(8) -0.012(6) -0.015(6) 0.006(5)
C23 0.033(7) 0.030(7) 0.056(9) 0.013(6) 0.012(6) 0.016(6)
C24 0.041(8) 0.030(7) 0.032(7) 0.003(6) 0.007(6) 0.014(6)
C25 0.032(6) 0.011(5) 0.020(5) 0.006(4) -0.004(5) -0.004(5)
C26 0.016(5) 0.027(6) 0.019(6) -0.005(5) -0.002(4) -0.010(5)
C27 0.023(6) 0.026(6) 0.027(6) 0.004(5) 0.009(5) 0.007(5)
C28 0.048(7) 0.009(5) 0.014(5) 0.001(4) 0.001(5) -0.013(5)
C29 0.037(7) 0.017(6) 0.020(6) 0.002(4) -0.008(5) -0.006(5)
C30 0.021(6) 0.022(6) 0.021(6) -0.002(5) -0.003(4) 0.008(5)
C31 0.057(9) 0.051(9) 0.029(7) -0.009(7) 0.019(7) 0.004(7)
C32 0.067(10) 0.050(9) 0.019(7) -0.004(6) 0.015(6) 0.008(8)
C33 0.046(9) 0.063(10) 0.035(8) -0.021(7) -0.012(7) 0.030(8)
C34 0.052(9) 0.041(8) 0.029(7) -0.010(6) -0.012(6) 0.005(7)
C35 0.035(7) 0.038(8) 0.042(8) -0.019(6) -0.004(6) 0.017(6)
C36 0.055(9) 0.022(7) 0.049(9) -0.002(6) -0.003(7) -0.003(6)
C37 0.026(6) 0.008(5) 0.018(5) -0.001(4) 0.003(4) -0.005(4)
C38 0.016(5) 0.018(5) 0.022(6) 0.000(5) 0.003(4) -0.002(4)
C39 0.013(5) 0.015(5) 0.008(4) -0.006(4) 0.005(4) -0.001(4)
C40 0.022(6) 0.022(6) 0.011(5) -0.004(4) 0.006(4) -0.009(5)
C41 0.030(6) 0.028(7) 0.019(6) 0.010(5) 0.000(5) 0.005(5)
C42 0.021(6) 0.026(6) 0.026(6) -0.001(5) -0.009(5) 0.015(5)
C43 0.018(6) 0.027(6) 0.026(6) 0.000(5) 0.000(4) -0.004(5)
C44 0.020(6) 0.019(6) 0.059(9) 0.012(6) -0.008(6) -0.011(5)
C45 0.034(7) 0.033(7) 0.025(6) 0.002(5) 0.003(5) 0.001(5)
C46 0.037(8) 0.060(9) 0.015(6) 0.013(6) 0.008(5) 0.001(7)
C47 0.038(7) 0.023(6) 0.028(6) 0.007(5) 0.009(5) 0.014(5)
C48 0.036(7) 0.022(6) 0.034(7) 0.005(5) 0.007(6) -0.002(5)
C49 0.025(6) 0.018(5) 0.012(5) 0.006(4) 0.002(4) -0.005(4)
C50 0.019(6) 0.027(6) 0.009(5) -0.001(4) 0.009(4) -0.002(4)
C51 0.020(6) 0.017(6) 0.035(7) -0.005(5) 0.005(5) 0.001(5)
C52 0.038(7) 0.015(5) 0.015(5) 0.002(4) -0.003(5) -0.002(5)
C53 0.026(6) 0.017(5) 0.021(6) -0.002(4) -0.007(5) 0.000(5)
C54 0.021(6) 0.025(6) 0.020(5) 0.006(5) -0.003(4) -0.004(5)
C55 0.021(6) 0.052(8) 0.024(6) 0.000(6) 0.002(5) -0.013(6)
C56 0.036(7) 0.050(8) 0.010(5) 0.011(5) 0.000(5) -0.004(6)
C57 0.045(8) 0.035(7) 0.033(7) -0.021(6) -0.013(6) 0.004(6)
C58 0.013(8) 0.29(3) 0.057(12) -0.081(17) 0.020(7) -0.056(13)
C59 0.024(7) 0.038(7) 0.045(8) -0.018(6) 0.011(6) 0.010(6)
C60 0.044(8) 0.029(7) 0.052(9) -0.002(6) -0.004(7) 0.015(6)
C61 0.021(6) 0.027(6) 0.021(6) 0.003(5) 0.005(4) -0.004(5)
C62 0.030(6) 0.024(6) 0.012(5) 0.003(4) 0.005(4) -0.006(5)
C63 0.025(6) 0.010(5) 0.024(6) -0.003(4) -0.001(5) 0.004(4)
C64 0.027(6) 0.023(6) 0.018(5) 0.005(5) 0.004(4) 0.005(5)
C65 0.032(6) 0.015(5) 0.003(4) -0.002(4) 0.001(4) 0.007(4)
C66 0.021(6) 0.012(5) 0.028(6) -0.005(4) -0.011(5) 0.004(4)
C67 0.057(9) 0.056(10) 0.027(7) 0.015(7) -0.015(6) -0.028(8)
C68 0.064(10) 0.038(8) 0.042(9) 0.001(7) 0.013(7) -0.024(8)
C69 0.022(7) 0.051(9) 0.045(8) 0.009(7) 0.004(6) 0.017(6)
C70 0.048(9) 0.028(7) 0.046(9) 0.007(6) 0.004(7) 0.011(6)
C71 0.040(8) 0.045(9) 0.048(9) 0.014(7) 0.001(7) -0.015(7)
C72 0.036(9) 0.091(14) 0.090(14) 0.067(12) 0.014(9) 0.013(9)
C73 0.13(2) 0.13(3) 0.091(19) 0.013(17) 0.034(16) 0.03(2)
C74 0.23(4) 0.11(2) 0.071(18) -0.012(16) -0.01(2) 0.04(2)
C75 0.127(18) 0.046(10) 0.061(12) -0.026(9) 0.042(12) -0.025(11)
C76 0.076(13) 0.054(11) 0.118(19) 0.043(12) -0.023(12) -0.025(10)
C77 0.21(3) 0.19(3) 0.027(11) -0.036(14) -0.023(15) 0.13(3)
C78 0.063(12) 0.067(13) 0.107(18) -0.007(12) -0.004(11) 0.022(10)

loop_
_atom_type_symbol
_atom_type_description
_atom_type_scat_dispersion_real
_atom_type_scat_dispersion_imag
_atom_type_scat_source
C C 0.0033 0.0016 'International Tables Vol C Tables 4.2.6.8 and 6.1.1.4'
H H 0.0000 0.0000 'International Tables Vol C Tables 4.2.6.8 and 6.1.1.4'
N N 0.0061 0.0033 'International Tables Vol C Tables 4.2.6.8 and 6.1.1.4'
O O 0.0106 0.0060 'International Tables Vol C Tables 4.2.6.8 and 6.1.1.4'
Co Co 0.3494 0.9721 'International Tables Vol C Tables 4.2.6.8 and 6.1.1.4'
Br Br -0.2901 2.4595 'International Tables Vol C Tables 4.2.6.8 and 6.1.1.4'

loop_
_geom_angle_atom_site_label_1
_geom_angle_atom_site_label_2
_geom_angle_atom_site_label_3
_geom_angle
O12 Co6 O11 87.7(3)
O12 Co6 N23 87.8(4)
O11 Co6 N23 92.8(4)
O12 Co6 N21 90.5(4)
O11 Co6 N21 177.6(4)
N23 Co6 N21 85.5(5)
O12 Co6 N24 178.6(4)
O11 Co6 N24 93.0(4)
N23 Co6 N24 91.0(4)
N21 Co6 N24 88.7(4)
O12 Co6 N22 86.7(4)
O11 Co6 N22 93.8(4)
N23 Co6 N22 171.2(5)
N21 Co6 N22 87.7(5)
N24 Co6 N22 94.5(5)
O9 Co5 O10 87.8(3)
O9 Co5 N19 178.9(4)
O10 Co5 N19 93.2(4)
O9 Co5 N17 92.7(4)
O10 Co5 N17 179.4(4)
N19 Co5 N17 86.2(4)
O9 Co5 N18 86.0(4)
O10 Co5 N18 93.2(4)
N19 Co5 N18 94.2(4)
N17 Co5 N18 86.9(4)
O9 Co5 N20 87.1(5)
O10 Co5 N20 91.7(4)
N19 Co5 N20 92.6(5)
N17 Co5 N20 88.3(4)
N18 Co5 N20 171.4(4)
O7 Co4 O8 87.1(3)
O7 Co4 N16 93.2(4)
O8 Co4 N16 87.1(4)
O7 Co4 N13 179.1(4)
O8 Co4 N13 93.3(3)
N16 Co4 N13 87.6(4)
O7 Co4 N15 92.2(4)
O8 Co4 N15 179.3(4)
N16 Co4 N15 93.2(4)
N13 Co4 N15 87.4(4)
O7 Co4 N14 93.4(4)
O8 Co4 N14 88.1(4)
N16 Co4 N14 171.7(4)
N13 Co4 N14 85.9(4)
N15 Co4 N14 91.7(4)
O5 Co3 O6 87.7(3)
O5 Co3 N11 178.5(4)
O6 Co3 N11 93.7(4)
O5 Co3 N9 90.4(4)
O6 Co3 N9 178.0(4)
N11 Co3 N9 88.2(4)
O5 Co3 N10 87.4(5)
O6 Co3 N10 93.7(4)
N11 Co3 N10 92.1(5)
N9 Co3 N10 86.3(5)
O5 Co3 N12 87.0(4)
O6 Co3 N12 92.5(4)
N11 Co3 N12 93.4(5)
N9 Co3 N12 87.3(5)
N10 Co3 N12 171.5(4)
O4 Co2 O3 87.2(3)
O4 Co2 N7 86.9(4)
O3 Co2 N7 93.3(4)
O4 Co2 N8 86.5(4)
O3 Co2 N8 93.1(4)
N7 Co2 N8 170.6(4)
O4 Co2 N5 91.6(4)
O3 Co2 N5 178.4(4)
N7 Co2 N5 87.6(4)
N8 Co2 N5 85.9(4)
O4 Co2 N6 178.4(4)
O3 Co2 N6 94.4(4)
N7 Co2 N6 92.9(4)
N8 Co2 N6 93.5(4)
N5 Co2 N6 86.8(4)
O1 Co1 O2 87.6(4)
O1 Co1 N2 86.6(5)
O2 Co1 N2 92.9(5)
O1 Co1 N4 178.2(4)
O2 Co1 N4 94.2(4)
N2 Co1 N4 93.5(5)
O1 Co1 N3 88.5(5)
O2 Co1 N3 92.6(5)
N2 Co1 N3 172.5(5)
N4 Co1 N3 91.2(5)
O1 Co1 N1 91.2(4)
O2 Co1 N1 178.7(5)
N2 Co1 N1 86.7(5)
N4 Co1 N1 87.0(5)
N3 Co1 N1 87.7(5)
C62 O12 Co6 109.2(7)
C38 O8 Co4 109.8(6)
C25 O5 Co3 109.5(7)
C1 O1 Co1 109.8(7)
C50 O10 Co5 108.2(6)
C49 O9 Co5 110.4(6)
C2 O2 Co1 107.5(7)
C60 N20 Co5 109.7(8)
C37 O7 Co4 108.0(6)
C72 N24 Co6 110.5(8)
C14 O4 Co2 108.9(7)
C48 N16 Co4 109.8(8)
C46 N15 Co4 108.8(7)
C61 O11 Co6 108.6(7)
C65 C64 C63 120.7(10)
C65 C64 Br22 120.8(8)
C63 C64 Br22 118.4(8)
C20 N6 Co2 109.1(8)
C36 N12 Co3 110.4(8)
O22 N28 O23 121.1(15)
O22 N28 O24 121.7(15)
O23 N28 O24 117.3(12)
C13 O3 Co2 109.3(7)
O8 C38 C39 124.7(9)
O8 C38 C37 115.9(9)
C39 C38 C37 119.2(10)
C10 N3 Co1 109.4(10)
C24 N8 Co2 109.5(7)
N14 C44 C43 106.8(10)
C4 C5 C6 119.6(11)
C4 C5 Br3 122.2(9)
C6 C5 Br3 118.2(9)
C58 C57 N17 111.4(11)
C53 C52 C51 119.1(10)
C53 C52 Br18 120.0(8)
C51 C52 Br18 120.8(8)
N16 C48 C47 109.2(10)
O5 C25 C30 123.8(10)
O5 C25 C26 118.8(9)
C30 C25 C26 117.3(10)
N10 C32 C31 107.1(11)
C26 O6 Co3 109.2(6)
N17 C59 C60 110.1(10)
C56 C55 N17 108.2(9)
C32 N10 Co3 111.1(8)
O30 N30 O29 123.3(16)
O30 N30 O28 122.0(16)
O29 N30 O28 114.6(15)
C56 N18 Co5 109.5(7)
C58 N19 Co5 112.7(8)
C23 N5 C19 112.9(10)
C23 N5 C21 112.0(10)
C19 N5 C21 110.8(9)
C23 N5 Co2 107.1(7)
C19 N5 Co2 110.1(7)
C21 N5 Co2 103.4(7)
C31 N9 C35 114.5(11)
C31 N9 C33 113.2(12)
C35 N9 C33 110.1(11)
C31 N9 Co3 106.8(8)
C35 N9 Co3 103.3(8)
C33 N9 Co3 108.1(8)
C41 C40 C39 119.0(9)
C41 C40 Br14 121.6(8)
C39 C40 Br14 119.4(8)
C22 N7 Co2 110.3(8)
C57 N17 C59 111.3(10)
C57 N17 C55 113.0(10)
C59 N17 C55 111.8(9)
C57 N17 Co5 110.8(7)
C59 N17 Co5 104.5(7)
C55 N17 Co5 104.9(7)
O9 C49 C54 123.7(10)
O9 C49 C50 116.3(9)
C54 C49 C50 120.0(10)
C65 C66 C61 123.9(10)
C65 C66 Br24 121.6(8)
C61 C66 Br24 114.5(8)
C70 N23 Co6 112.9(8)
C12 N4 Co1 112.9(9)
N13 C43 C44 109.2(9)
C36 C35 N9 112.2(11)
C68 N22 Co6 109.1(8)
C41 C42 C37 122.8(10)
C41 C42 Br16 121.7(8)
C37 C42 Br16 115.5(8)
C72 C71 N21 112.9(12)
C43 N13 C45 114.0(9)
C43 N13 C47 111.4(9)
C45 N13 C47 110.5(9)
C43 N13 Co4 104.8(7)
C45 N13 Co4 110.1(7)
C47 N13 Co4 105.6(7)
C67 N21 C69 113.8(11)
C67 N21 C71 110.4(11)
C69 N21 C71 111.2(11)
C67 N21 Co6 106.3(8)
C69 N21 Co6 105.9(8)
C71 N21 Co6 108.8(8)
C44 N14 Co4 111.8(7)
O3 C13 C14 115.5(10)
O3 C13 C18 125.9(10)
C14 C13 C18 118.6(10)
C22 C21 N5 108.0(10)
O4 C14 C13 119.0(10)
O4 C14 C15 122.1(11)
C13 C14 C15 118.8(11)
C8 N2 Co1 112.5(10)
C18 C17 C16 118.1(11)
C18 C17 Br7 120.9(9)
C16 C17 Br7 121.0(9)
C55 C56 N18 109.2(9)
O7 C37 C38 119.0(9)
O7 C37 C42 123.4(10)
C38 C37 C42 117.6(9)
C38 C39 C40 121.6(9)
C38 C39 Br13 115.8(8)
C40 C39 Br13 122.6(7)
C48 C47 N13 105.9(10)
N5 C23 C24 104.3(10)
O19 N27 O21 119.7(14)
O19 N27 O20 120.2(15)
O21 N27 O20 120.0(14)
C28 C27 C26 120.4(10)
C28 C27 Br9 121.9(9)
C26 C27 Br9 117.7(9)
C21 C22 N7 109.2(11)
C70 C69 N21 109.2(10)
N1 C7 C8 111.1(14)
C42 C41 C40 119.7(10)
C42 C41 Br15 120.2(8)
C40 C41 Br15 120.1(8)
N12 C36 C35 107.3(11)
C64 C65 C66 118.4(9)
C64 C65 Br23 121.6(8)
C66 C65 Br23 119.9(8)
O1 C1 C2 117.5(10)
O1 C1 C6 123.6(11)
C2 C1 C6 118.8(11)
C49 C54 C53 120.2(10)
C49 C54 Br20 116.7(8)
C53 C54 Br20 123.1(8)
N13 C45 C46 111.6(10)
C52 C53 C54 119.4(10)
C52 C53 Br19 121.9(8)
C54 C53 Br19 118.6(8)
N8 C24 C23 109.5(11)
O15 N25 O14 119.2(13)
O15 N25 O13 125.5(15)
O14 N25 O13 115.2(14)
O18 N26 O16 123.3(13)
O18 N26 O17 117.0(13)
O16 N26 O17 119.6(14)
O10 C50 C51 124.8(9)
O10 C50 C49 117.2(9)
C51 C50 C49 118.1(10)
C17 C18 C13 122.3(11)
C17 C18 Br8 121.4(9)
C13 C18 Br8 116.3(8)
O11 C61 C66 125.9(10)
O11 C61 C62 117.8(10)
C66 C61 C62 116.2(9)
O12 C62 C63 124.3(10)
O12 C62 C61 115.8(9)
C63 C62 C61 119.8(10)
N23 C70 C69 109.4(11)
C34 N11 Co3 109.0(8)
C20 C19 N5 111.0(9)
C64 C63 C62 120.9(10)
C64 C63 Br21 123.1(8)
C62 C63 Br21 116.0(8)
C10 C9 N1 110.7(13)
C50 C51 C52 123.1(10)
C50 C51 Br17 117.1(8)
C52 C51 Br17 119.8(8)
C16 C15 C14 121.8(11)
C16 C15 Br5 121.3(9)
C14 C15 Br5 116.9(9)
O2 C2 C3 122.6(11)
O2 C2 C1 117.6(10)
C3 C2 C1 119.8(11)
C15 C16 C17 120.3(11)
C15 C16 Br6 120.4(10)
C17 C16 Br6 119.3(10)
C7 N1 C9 114.6(12)
C7 N1 C11 111.4(12)
C9 N1 C11 112.3(12)
C7 N1 Co1 104.9(8)
C9 N1 Co1 103.2(9)
C11 N1 Co1 109.7(9)
O26 N29 O25 120.3(14)
O26 N29 O27 118.9(15)
O25 N29 O27 120.4(16)
C27 C28 C29 119.5(10)
C27 C28 Br10 120.9(9)
C29 C28 Br10 119.5(8)
O6 C26 C27 124.8(10)
O6 C26 C25 114.5(9)
C27 C26 C25 120.7(10)
C30 C29 C28 119.6(10)
C30 C29 Br11 119.8(9)
C28 C29 Br11 120.5(8)
C33 C34 N11 109.0(12)
C34 C33 N9 113.7(11)
N21 C67 C68 109.2(12)
C67 C68 N22 106.9(11)
C5 C4 C3 120.3(11)
C5 C4 Br2 119.3(9)
C3 C4 Br2 120.3(9)
N20 C60 C59 107.1(10)
N24 C72 C71 112.8(13)
N4 C12 C11 113.9(14)
C29 C30 C25 122.2(10)
C29 C30 Br12 123.1(8)
C25 C30 Br12 114.8(8)
C12 C11 N1 112.2(13)
C9 C10 N3 107.9(14)
C7 C8 N2 105.4(13)
C1 C6 C5 120.4(11)
C1 C6 Br4 116.1(9)
C5 C6 Br4 123.5(10)
N6 C20 C19 109.4(10)
N15 C46 C45 110.1(10)
C4 C3 C2 120.9(12)
C4 C3 Br1 121.4(9)
C2 C3 Br1 117.8(9)
N9 C31 C32 108.4(11)
N19 C58 C57 118.2(12)

loop_
_geom_bond_atom_site_label_1
_geom_bond_atom_site_label_2
_geom_bond_distance
Br1 C3 1.914(12)
Br2 C4 1.910(12)
Br3 C5 1.898(12)
Br4 C6 1.881(11)
Br5 C15 1.898(12)
Br6 C16 1.898(12)
Br7 C17 1.890(12)
Br8 C18 1.901(11)
Br9 C27 1.880(11)
Br10 C28 1.878(11)
Br11 C29 1.897(11)
Br12 C30 1.897(10)
Br13 C39 1.883(10)
Br14 C40 1.886(10)
Br15 C41 1.894(11)
Br16 C42 1.910(11)
Br17 C51 1.911(11)
Br18 C52 1.876(11)
Br19 C53 1.890(11)
Br20 C54 1.885(11)
Br21 C63 1.893(11)
Br22 C64 1.907(11)
Br23 C65 1.890(10)
Br24 C66 1.914(10)
Co6 O12 1.877(8)
Co6 O11 1.896(7)
Co6 N23 1.926(10)
Co6 N21 1.938(11)
Co6 N24 1.958(9)
Co6 N22 1.968(11)
Co5 O9 1.881(8)
Co5 O10 1.907(8)
Co5 N19 1.912(9)
Co5 N17 1.937(10)
Co5 N18 1.963(9)
Co5 N20 1.979(11)
Co4 O7 1.891(8)
Co4 O8 1.903(7)
Co4 N16 1.935(10)
Co4 N13 1.948(9)
Co4 N15 1.952(8)
Co4 N14 1.967(9)
Co3 O5 1.873(8)
Co3 O6 1.903(7)
Co3 N11 1.917(10)
Co3 N9 1.942(10)
Co3 N10 1.964(11)
Co3 N12 1.990(11)
Co2 O4 1.872(9)
Co2 O3 1.898(7)
Co2 N7 1.923(11)
Co2 N8 1.940(10)
Co2 N5 1.946(9)
Co2 N6 1.954(9)
Co1 O1 1.895(8)
Co1 O2 1.905(9)
Co1 N2 1.913(16)
Co1 N4 1.929(11)
Co1 N3 1.936(13)
Co1 N1 1.956(11)
O1 C1 1.316(14)
O2 C2 1.366(15)
O3 C13 1.327(13)
O4 C14 1.311(14)
O5 C25 1.312(13)
O6 C26 1.355(13)
O7 C37 1.314(12)
O8 C38 1.303(12)
O9 C49 1.320(12)
O10 C50 1.342(13)
O11 C61 1.303(12)
O12 C62 1.332(13)
O13 N25 1.259(17)
O14 N25 1.253(17)
O15 N25 1.225(16)
O16 N26 1.244(17)
O17 N26 1.265(16)
O18 N26 1.230(16)
O19 N27 1.221(16)
O21 N27 1.226(15)
O22 N28 1.212(15)
O25 N29 1.255(19)
O26 N29 1.250(16)
O27 N29 1.265(17)
O31 C73 1.44(3)
O32 C74 1.52(3)
O33 C75 1.46(2)
O34 C76 1.36(3)
O35 C77 1.35(4)
O36 C78 1.46(2)
N1 C11 1.546(18)
N2 C8 1.53(2)
N3 C10 1.528(18)
N4 C12 1.445(19)
N5 C19 1.513(15)
N5 C21 1.526(17)
N5 C23 1.480(16)
N6 C20 1.464(17)
N7 C22 1.482(16)
N8 C24 1.463(16)
N9 C31 1.479(18)
N9 C35 1.500(17)
N9 C33 1.509(17)
N11 C34 1.492(16)
N12 C36 1.481(16)
N13 C45 1.485(14)
N13 C47 1.524(14)
N15 C46 1.471(15)
N16 C48 1.492(15)
N18 C56 1.501(14)
N19 C58 1.361(18)
N20 C60 1.490(17)
N21 C67 1.474(17)
N21 C69 1.503(17)
N22 C68 1.524(19)
N23 C70 1.462(16)
N24 C72 1.434(17)
N27 O20 1.229(17)
N28 O23 1.263(17)
N28 O24 1.268(17)
N30 O30 1.179(17)
N30 O29 1.249(18)
N30 O28 1.263(18)
C64 C65 1.364(15)
C64 C63 1.381(15)
C38 C39 1.400(14)
C38 C37 1.407(15)
C44 N14 1.468(15)
C44 C43 1.543(17)
C5 C4 1.367(17)
C5 C6 1.398(17)
C57 C58 1.43(2)
C57 N17 1.489(15)
C52 C53 1.375(16)
C52 C51 1.396(16)
C48 C47 1.507(18)
C25 C30 1.396(15)
C25 C26 1.419(16)
C32 N10 1.489(15)
C32 C31 1.53(2)
C59 N17 1.500(16)
C59 C60 1.52(2)
C55 C56 1.490(19)
C55 N17 1.502(16)
C40 C41 1.383(16)
C40 C39 1.407(14)
C49 C54 1.371(15)
C49 C50 1.430(15)
C66 C65 1.380(15)
C66 C61 1.388(15)
C43 N13 1.461(15)
C35 C36 1.489(19)
C42 C41 1.373(16)
C42 C37 1.412(15)
C71 C72 1.50(2)
C71 N21 1.529(16)
C13 C14 1.391(16)
C13 C18 1.395(16)
C21 C22 1.470(19)
C14 C15 1.393(16)
C17 C18 1.382(16)
C17 C16 1.389(18)
C23 C24 1.506(18)
C27 C28 1.376(16)
C27 C26 1.384(15)
C69 C70 1.47(2)
C7 N1 1.46(2)
C7 C8 1.51(2)
C1 C2 1.389(17)
C1 C6 1.394(17)
C54 C53 1.418(15)
C45 C46 1.497(18)
C50 C51 1.345(15)
C61 C62 1.425(16)
C62 C63 1.387(15)
C19 C20 1.498(17)
C9 C10 1.44(2)
C9 N1 1.506(18)
C15 C16 1.365(18)
C2 C3 1.385(16)
C28 C29 1.416(17)
C29 C30 1.360(15)
C34 C33 1.46(2)
C67 C68 1.52(2)
C4 C3 1.371(17)
C12 C11 1.45(2)
